data_7713809
loop_
_publ_author_name
'Li, Tongyu'
'Wang, Dongwei'
'Heng, Yi'
'Hou, Guohua'
'Zi, Guofu'
'Walter, Marc D.'

_publ_section_title
;
 Reactivity of a Lewis base supported uranium terminal imido metallocene
 towards small molecules
;
_journal_name_full 'Dalton Transactions'
_journal_paper_doi 10.1039/D3DT02165C
_journal_year 2023
_chemical_formula_moiety 'C35 H65 I N Si6 U'
_chemical_formula_sum 'C35 H65 I N Si6 U'
_chemical_formula_weight 1033.35
_space_group_crystal_system monoclinic
_space_group_IT_number 14
_space_group_name_Hall '-P 2yn'
_space_group_name_H-M_alt 'P 1 21/n 1'
_atom_sites_solution_hydrogens geom
_audit_creation_date 2021-12-14
_audit_creation_method
;
Olex2 1.2
(compiled 2018.05.29 svn.r3508 for OlexSys, GUI svn.r5506)
;
_audit_update_record
;
2023-06-29 deposited with the CCDC.	2023-08-28 downloaded from the CCDC.
;
_cell_angle_alpha 90
_cell_angle_beta 102.701(3)
_cell_angle_gamma 90
_cell_formula_units_Z 4
_cell_length_a 11.2421(3)
_cell_length_b 17.3258(3)
_cell_length_c 24.2585(6)
_cell_measurement_reflns_used 6718
_cell_measurement_temperature 99.97(19)
_cell_measurement_theta_max 27.3260
_cell_measurement_theta_min 3.4770
_cell_volume 4609.41(19)
_computing_cell_refinement 'CrysAlisPro 1.171.40.84a (Rigaku OD, 2020)'
_computing_data_collection 'CrysAlisPro 1.171.40.84a (Rigaku OD, 2020)'
_computing_data_reduction 'CrysAlisPro 1.171.40.84a (Rigaku OD, 2020)'
_computing_molecular_graphics 'Olex2 (Dolomanov et al., 2009)'
_computing_publication_material 'Olex2 (Dolomanov et al., 2009)'
_computing_structure_refinement 'ShelXL (Sheldrick, 2015)'
_diffrn_ambient_environment N~2~
_diffrn_ambient_temperature 99.97(19)
_diffrn_detector 'CCD plate'
_diffrn_detector_area_resol_mean 10.6254
_diffrn_detector_type AtlasS2
_diffrn_measured_fraction_theta_full 0.998
_diffrn_measured_fraction_theta_max 0.866
_diffrn_measurement_details
;
List of Runs (angles in degrees, time in seconds):

  # Type    Start    End  Width  t~exp~   \w     \q     \k     \f   Frames
#--------------------------------------------------------------------------
  1  \w     28.00  72.25   0.75    1.62    --   12.53   0.00 120.00   59
  2  \w    -52.00 -16.00   0.75    1.62    --   12.53   0.00 120.00   48
  3  \w    -42.00  -6.00   0.75    3.00    --  -11.04 -77.00 -90.00   48
  4  \w     -7.00  84.50   0.75    3.00    --   12.53  57.00 150.00  122
  5  \w     29.00  58.25   0.75    3.00    --   12.53-165.00 -26.00   39
  6  \w     74.00 100.25   0.75    3.00    --   12.53 178.00  30.00   35
  7  \w    -15.00  12.00   0.75    3.00    --  -11.04 -99.00-180.00   36
  8  \w      3.00  37.50   0.75    3.00    --   12.53  57.00  60.00   46
;
_diffrn_measurement_device 'four-circle diffractometer'
_diffrn_measurement_device_type 'SuperNova, Dual, Cu at home/near, AtlasS2'
_diffrn_measurement_method '\w scans'
_diffrn_orient_matrix_type 'CrysAlisPro convention (1999,Acta A55,543-557)'
_diffrn_orient_matrix_UB_11 0.0082542000
_diffrn_orient_matrix_UB_12 0.0118954000
_diffrn_orient_matrix_UB_13 0.0285655000
_diffrn_orient_matrix_UB_21 -0.0511581000
_diffrn_orient_matrix_UB_22 0.0248355000
_diffrn_orient_matrix_UB_23 -0.0075367000
_diffrn_orient_matrix_UB_31 -0.0386863000
_diffrn_orient_matrix_UB_32 -0.0303013000
_diffrn_orient_matrix_UB_33 0.0050498000
_diffrn_radiation_monochromator mirror
_diffrn_radiation_probe x-ray
_diffrn_radiation_type MoK\a
_diffrn_radiation_wavelength 0.71073
_diffrn_reflns_av_R_equivalents 0.0944
_diffrn_reflns_av_unetI/netI 0.1271
_diffrn_reflns_Laue_measured_fraction_full 0.998
_diffrn_reflns_Laue_measured_fraction_max 0.866
_diffrn_reflns_limit_h_max 14
_diffrn_reflns_limit_h_min -13
_diffrn_reflns_limit_k_max 23
_diffrn_reflns_limit_k_min -24
_diffrn_reflns_limit_l_max 30
_diffrn_reflns_limit_l_min -33
_diffrn_reflns_number 39104
_diffrn_reflns_point_group_measured_fraction_full 0.998
_diffrn_reflns_point_group_measured_fraction_max 0.866
_diffrn_reflns_theta_full 25.242
_diffrn_reflns_theta_max 29.867
_diffrn_reflns_theta_min 3.229
_diffrn_source 'micro-focus sealed X-ray tube'
_diffrn_source_type 'SuperNova (Mo) X-ray Source'
_exptl_absorpt_coefficient_mu 4.370
_exptl_absorpt_correction_T_max 1.00000
_exptl_absorpt_correction_T_min 0.65974
_exptl_absorpt_correction_type multi-scan
_exptl_absorpt_process_details
;
CrysAlisPro 1.171.40.84a (Rigaku Oxford Diffraction, 2020)
Empirical absorption correction using spherical harmonics,
implemented in SCALE3 ABSPACK scaling algorithm.
;
_exptl_crystal_colour brown
_exptl_crystal_colour_primary brown
_exptl_crystal_density_diffrn 1.489
_exptl_crystal_description block
_exptl_crystal_F_000 2044
_exptl_crystal_size_max 0.2
_exptl_crystal_size_mid 0.15
_exptl_crystal_size_min 0.15
_refine_diff_density_max 2.853
_refine_diff_density_min -1.105
_refine_diff_density_rms 0.225
_refine_ls_extinction_method none
_refine_ls_goodness_of_fit_ref 1.021
_refine_ls_hydrogen_treatment constr
_refine_ls_matrix_type full
_refine_ls_number_parameters 386
_refine_ls_number_reflns 11494
_refine_ls_number_restraints 24
_refine_ls_restrained_S_all 1.027
_refine_ls_R_factor_all 0.1098
_refine_ls_R_factor_gt 0.0538
_refine_ls_shift/su_max 0.002
_refine_ls_shift/su_mean 0.000
_refine_ls_structure_factor_coef Fsqd
_refine_ls_weighting_details 'w=1/[\s^2^(Fo^2^)+(0.0127P)^2^] where P=(Fo^2^+2Fc^2^)/3'
_refine_ls_weighting_scheme calc
_refine_ls_wR_factor_gt 0.0772
_refine_ls_wR_factor_ref 0.0951
_reflns_Friedel_coverage 0.000
_reflns_number_gt 7220
_reflns_number_total 11494
_reflns_threshold_expression 'I > 2\s(I)'
_cod_data_source_file d3dt02165c2.cif
_cod_data_source_block compound14
_cod_original_cell_volume 4609.43(19)
_cod_database_code 7713809
_shelx_shelxl_version_number 2014/7
_chemical_oxdiff_formula C1H1N1U1I1Si1
_shelx_space_group_comment
;
The symmetry employed for this shelxl refinement is uniquely defined
by the following loop, which should always be used as a source of
symmetry information in preference to the above space-group names.
They are only intended as comments.
;
_shelx_estimated_absorpt_t_max 0.560
_shelx_estimated_absorpt_t_min 0.475
_diffrn_oxdiff_digest_frames
;
0137c7d91497a6d38afb4fb688c36d17e500459ffa9
;
_reflns_odcompleteness_completeness 99.74
_reflns_odcompleteness_iscentric 1
_reflns_odcompleteness_theta 26.32
_olex2_refinement_description
;
1. Fixed Uiso
 At 1.2 times of:
  All C(H) groups
 At 1.5 times of:
  All C(H,H,H) groups
2. Uiso/Uaniso restraints and constraints
Uanis(C7) \\sim Ueq, Uanis(C29) \\sim Ueq, Uanis(N1) \\sim Ueq, Uanis(C35)
\\sim Ueq: with sigma of 0.01 and sigma for terminal atoms of 0.02
Uanis(C29) \\sim Ueq, Uanis(N1) \\sim Ueq, Uanis(C35) \\sim Ueq, Uanis(C7)
\\sim Ueq: with sigma of 0.005 and sigma for terminal atoms of 0.01
Uanis(C31) = Uanis(C29)
Uanis(C32) = Uanis(C31) = Uanis(C33) = Uanis(C30) = Uanis(C34) = Uanis(C29)
Uanis(C29) = Uanis(C30) = Uanis(C31) = Uanis(C32) = Uanis(C33) = Uanis(C34)
3.a Aromatic/amide H refined with riding coordinates:
 C3(H3), C5(H5), C17(H17), C19(H19), C30(H30), C31(H31), C33(H33), C34(H34)
3.b Idealised Me refined as rotating group:
 C6(H6A,H6B,H6C), C7(H7A,H7B,H7C), C8(H8A,H8B,H8C), C9(H9A,H9B,H9C), C10(H10A,
 H10B,H10C), C11(H11A,H11B,H11C), C12(H12A,H12B,H12C), C13(H13A,H13B,H13C),
 C14(H14A,H14B,H14C), C20(H20A,H20B,H20C), C21(H21A,H21B,H21C), C22(H22A,H22B,
 H22C), C23(H23A,H23B,H23C), C24(H24A,H24B,H24C), C25(H25A,H25B,H25C), C26(H26A,
 H26B,H26C), C27(H27A,H27B,H27C), C28(H28A,H28B,H28C), C35(H35A,H35B,H35C)
;
_olex2_submission_special_instructions 'No special instructions were received'
_oxdiff_exptl_absorpt_empirical_details
;
Empirical correction (ABSPACK) includes:
- Absorption correction using spherical harmonics
- Frame scaling
;
_oxdiff_exptl_absorpt_empirical_full_max 1.598
_oxdiff_exptl_absorpt_empirical_full_min 0.798

loop_
_space_group_symop_operation_xyz
'x, y, z'
'-x+1/2, y+1/2, -z+1/2'
'-x, -y, -z'
'x-1/2, -y-1/2, z-1/2'

loop_
_atom_site_label
_atom_site_type_symbol
_atom_site_fract_x
_atom_site_fract_y
_atom_site_fract_z
_atom_site_U_iso_or_equiv
_atom_site_adp_type
_atom_site_occupancy
_atom_site_site_symmetry_order
_atom_site_calc_flag
_atom_site_refinement_flags_posn
_atom_site_refinement_flags_adp
_atom_site_refinement_flags_occupancy
_atom_site_disorder_assembly
_atom_site_disorder_group
U1 U 0.43694(2) 0.24868(2) 0.62756(2) 0.01276(7) Uani 1 1 d . . . . .
I1 I 0.24052(4) 0.30405(2) 0.68250(2) 0.02167(11) Uani 1 1 d . . . . .
Si1 Si 0.40557(17) 0.04305(9) 0.70064(9) 0.0217(5) Uani 1 1 d . . . . .
Si2 Si 0.49455(19) 0.21598(10) 0.80794(8) 0.0257(5) Uani 1 1 d . . . . .
Si3 Si 0.83544(17) 0.20687(11) 0.67277(9) 0.0266(5) Uani 1 1 d . . . . .
Si4 Si 0.54356(19) 0.47439(10) 0.64314(9) 0.0256(5) Uani 1 1 d . . . . .
Si5 Si 0.22030(17) 0.43476(10) 0.54279(8) 0.0200(4) Uani 1 1 d . . . . .
Si6 Si 0.56052(19) 0.22324(10) 0.48178(8) 0.0242(5) Uani 1 1 d . . . . .
N1 N 0.3368(6) 0.1637(4) 0.5784(3) 0.0494(19) Uani 1 1 d . U . . .
C1 C 0.5085(5) 0.1293(3) 0.7011(3) 0.0140(14) Uani 1 1 d . . . . .
C2 C 0.5286(5) 0.1964(3) 0.7369(3) 0.0160(14) Uani 1 1 d . . . . .
C3 C 0.6242(6) 0.2382(3) 0.7213(3) 0.0173(15) Uani 1 1 d . . . . .
H3 H 0.6527 0.2856 0.7368 0.021 Uiso 1 1 calc R . . . .
C4 C 0.6721(5) 0.1987(3) 0.6790(3) 0.0155(14) Uani 1 1 d . . . . .
C5 C 0.5963(6) 0.1329(3) 0.6671(3) 0.0144(14) Uani 1 1 d . . . . .
H5 H 0.6033 0.0961 0.6401 0.017 Uiso 1 1 calc R . . . .
C6 C 0.4570(7) -0.0119(4) 0.7680(3) 0.039(2) Uani 1 1 d . . . . .
H6A H 0.5376 -0.0317 0.7700 0.058 Uiso 1 1 calc GR . . . .
H6B H 0.4020 -0.0539 0.7691 0.058 Uiso 1 1 calc GR . . . .
H6C H 0.4578 0.0218 0.7995 0.058 Uiso 1 1 calc GR . . . .
C7 C 0.2417(6) 0.0694(4) 0.6914(3) 0.0271(17) Uani 1 1 d . U . . .
H7A H 0.2333 0.1082 0.7186 0.041 Uiso 1 1 calc GR . . . .
H7B H 0.1957 0.0245 0.6970 0.041 Uiso 1 1 calc GR . . . .
H7C H 0.2117 0.0892 0.6540 0.041 Uiso 1 1 calc GR . . . .
C8 C 0.4248(7) -0.0224(4) 0.6420(3) 0.042(2) Uani 1 1 d . . . . .
H8A H 0.3925 0.0021 0.6063 0.063 Uiso 1 1 calc GR . . . .
H8B H 0.3819 -0.0698 0.6442 0.063 Uiso 1 1 calc GR . . . .
H8C H 0.5099 -0.0331 0.6453 0.063 Uiso 1 1 calc GR . . . .
C9 C 0.3444(7) 0.1856(4) 0.8206(3) 0.037(2) Uani 1 1 d . . . . .
H9A H 0.2812 0.2170 0.7984 0.055 Uiso 1 1 calc GR . . . .
H9B H 0.3443 0.1916 0.8599 0.055 Uiso 1 1 calc GR . . . .
H9C H 0.3299 0.1325 0.8100 0.055 Uiso 1 1 calc GR . . . .
C10 C 0.6170(7) 0.1621(4) 0.8579(3) 0.039(2) Uani 1 1 d . . . . .
H10A H 0.6077 0.1078 0.8504 0.058 Uiso 1 1 calc GR . . . .
H10B H 0.6107 0.1722 0.8960 0.058 Uiso 1 1 calc GR . . . .
H10C H 0.6953 0.1786 0.8528 0.058 Uiso 1 1 calc GR . . . .
C11 C 0.5156(8) 0.3212(4) 0.8250(3) 0.045(2) Uani 1 1 d . . . . .
H11A H 0.5923 0.3381 0.8182 0.067 Uiso 1 1 calc GR . . . .
H11B H 0.5145 0.3294 0.8641 0.067 Uiso 1 1 calc GR . . . .
H11C H 0.4507 0.3501 0.8016 0.067 Uiso 1 1 calc GR . . . .
C12 C 0.8844(6) 0.1087(4) 0.6555(3) 0.040(2) Uani 1 1 d . . . . .
H12A H 0.8630 0.0718 0.6812 0.059 Uiso 1 1 calc GR . . . .
H12B H 0.9711 0.1082 0.6589 0.059 Uiso 1 1 calc GR . . . .
H12C H 0.8443 0.0955 0.6175 0.059 Uiso 1 1 calc GR . . . .
C13 C 0.9239(7) 0.2356(5) 0.7438(3) 0.048(2) Uani 1 1 d . . . . .
H13A H 0.9040 0.2878 0.7516 0.072 Uiso 1 1 calc GR . . . .
H13B H 1.0096 0.2320 0.7448 0.072 Uiso 1 1 calc GR . . . .
H13C H 0.9040 0.2019 0.7719 0.072 Uiso 1 1 calc GR . . . .
C14 C 0.8738(6) 0.2757(4) 0.6211(3) 0.043(2) Uani 1 1 d . . . . .
H14A H 0.8307 0.2618 0.5838 0.064 Uiso 1 1 calc GR . . . .
H14B H 0.9600 0.2742 0.6230 0.064 Uiso 1 1 calc GR . . . .
H14C H 0.8507 0.3269 0.6298 0.064 Uiso 1 1 calc GR . . . .
C15 C 0.4866(5) 0.3934(3) 0.5930(3) 0.0151(14) Uani 1 1 d . . . . .
C16 C 0.3665(6) 0.3765(3) 0.5594(3) 0.0198(16) Uani 1 1 d . . . . .
C17 C 0.3789(6) 0.3153(3) 0.5230(3) 0.0158(14) Uani 1 1 d . . . . .
H17 H 0.3144 0.2933 0.4971 0.019 Uiso 1 1 calc R . . . .
C18 C 0.5033(6) 0.2910(3) 0.5307(3) 0.0159(14) Uani 1 1 d . . . . .
C19 C 0.5675(6) 0.3413(3) 0.5742(3) 0.0181(15) Uani 1 1 d . . . . .
H19 H 0.6514 0.3400 0.5884 0.022 Uiso 1 1 calc R . . . .
C20 C 0.7095(6) 0.4603(4) 0.6726(3) 0.034(2) Uani 1 1 d . . . . .
H20A H 0.7229 0.4103 0.6899 0.052 Uiso 1 1 calc GR . . . .
H20B H 0.7385 0.4994 0.7003 0.052 Uiso 1 1 calc GR . . . .
H20C H 0.7528 0.4640 0.6427 0.052 Uiso 1 1 calc GR . . . .
C21 C 0.4690(7) 0.4808(4) 0.7042(3) 0.035(2) Uani 1 1 d . . . . .
H21A H 0.3821 0.4798 0.6909 0.053 Uiso 1 1 calc GR . . . .
H21B H 0.4925 0.5280 0.7243 0.053 Uiso 1 1 calc GR . . . .
H21C H 0.4939 0.4378 0.7291 0.053 Uiso 1 1 calc GR . . . .
C22 C 0.5212(7) 0.5670(3) 0.6022(3) 0.037(2) Uani 1 1 d . . . . .
H22A H 0.5566 0.5625 0.5698 0.055 Uiso 1 1 calc GR . . . .
H22B H 0.5600 0.6084 0.6258 0.055 Uiso 1 1 calc GR . . . .
H22C H 0.4356 0.5775 0.5901 0.055 Uiso 1 1 calc GR . . . .
C23 C 0.1914(7) 0.5010(3) 0.5993(3) 0.0325(19) Uani 1 1 d . . . . .
H23A H 0.1868 0.4715 0.6323 0.049 Uiso 1 1 calc GR . . . .
H23B H 0.1158 0.5278 0.5860 0.049 Uiso 1 1 calc GR . . . .
H23C H 0.2567 0.5377 0.6087 0.049 Uiso 1 1 calc GR . . . .
C24 C 0.0872(6) 0.3689(4) 0.5214(3) 0.0282(17) Uani 1 1 d . . . . .
H24A H 0.1064 0.3293 0.4970 0.042 Uiso 1 1 calc GR . . . .
H24B H 0.0180 0.3978 0.5016 0.042 Uiso 1 1 calc GR . . . .
H24C H 0.0685 0.3457 0.5544 0.042 Uiso 1 1 calc GR . . . .
C25 C 0.2336(6) 0.4948(3) 0.4801(3) 0.0268(17) Uani 1 1 d . . . . .
H25A H 0.3052 0.5266 0.4897 0.040 Uiso 1 1 calc GR . . . .
H25B H 0.1628 0.5271 0.4694 0.040 Uiso 1 1 calc GR . . . .
H25C H 0.2395 0.4616 0.4491 0.040 Uiso 1 1 calc GR . . . .
C26 C 0.6132(7) 0.1281(3) 0.5156(3) 0.0276(18) Uani 1 1 d . . . . .
H26A H 0.6725 0.1368 0.5500 0.041 Uiso 1 1 calc GR . . . .
H26B H 0.6491 0.0980 0.4902 0.041 Uiso 1 1 calc GR . . . .
H26C H 0.5448 0.1008 0.5237 0.041 Uiso 1 1 calc GR . . . .
C27 C 0.4329(7) 0.2065(4) 0.4196(3) 0.036(2) Uani 1 1 d . . . . .
H27A H 0.3660 0.1826 0.4318 0.054 Uiso 1 1 calc GR . . . .
H27B H 0.4600 0.1733 0.3931 0.054 Uiso 1 1 calc GR . . . .
H27C H 0.4068 0.2550 0.4018 0.054 Uiso 1 1 calc GR . . . .
C28 C 0.6914(7) 0.2685(4) 0.4577(3) 0.039(2) Uani 1 1 d . . . . .
H28A H 0.6621 0.3105 0.4325 0.059 Uiso 1 1 calc GR . . . .
H28B H 0.7295 0.2307 0.4383 0.059 Uiso 1 1 calc GR . . . .
H28C H 0.7496 0.2876 0.4898 0.059 Uiso 1 1 calc GR . . . .
C29 C 0.2436(8) 0.1354(4) 0.5416(3) 0.0396(9) Uani 1 1 d . U . . .
C30 C 0.1218(7) 0.1621(4) 0.5445(3) 0.0396(9) Uani 1 1 d . . . . .
H30 H 0.1138 0.1969 0.5726 0.048 Uiso 1 1 calc R . . . .
C31 C 0.0179(8) 0.1371(4) 0.5068(3) 0.0396(9) Uani 1 1 d . . . . .
H31 H -0.0579 0.1553 0.5102 0.048 Uiso 1 1 calc R . . . .
C32 C 0.0245(8) 0.0861(4) 0.4646(3) 0.0396(9) Uani 1 1 d . . . . .
C33 C 0.1374(7) 0.0609(4) 0.4610(3) 0.0396(9) Uani 1 1 d . . . . .
H33 H 0.1440 0.0258 0.4327 0.048 Uiso 1 1 calc R . . . .
C34 C 0.2433(8) 0.0858(4) 0.4980(3) 0.0396(9) Uani 1 1 d . . . . .
H34 H 0.3178 0.0675 0.4928 0.048 Uiso 1 1 calc R . . . .
C35 C -0.0896(9) 0.0586(5) 0.4238(4) 0.083(4) Uani 1 1 d . U . . .
H35A H -0.1274 0.0185 0.4412 0.125 Uiso 1 1 calc GR . . . .
H35B H -0.0683 0.0390 0.3902 0.125 Uiso 1 1 calc GR . . . .
H35C H -0.1453 0.1010 0.4140 0.125 Uiso 1 1 calc GR . . . .

loop_
_atom_site_aniso_label
_atom_site_aniso_U_11
_atom_site_aniso_U_22
_atom_site_aniso_U_33
_atom_site_aniso_U_23
_atom_site_aniso_U_13
_atom_site_aniso_U_12
U1 0.00992(12) 0.01470(11) 0.01346(13) 0.00036(10) 0.00212(9) -0.00012(10)
I1 0.0183(2) 0.0243(2) 0.0246(3) 0.00308(19) 0.00966(19) 0.00526(18)
Si1 0.0163(10) 0.0172(9) 0.0319(13) 0.0007(8) 0.0059(9) -0.0011(7)
Si2 0.0327(13) 0.0313(10) 0.0138(11) 0.0011(8) 0.0065(9) 0.0077(9)
Si3 0.0118(10) 0.0442(11) 0.0245(12) 0.0102(9) 0.0052(9) 0.0005(9)
Si4 0.0296(12) 0.0195(9) 0.0249(12) -0.0001(8) 0.0003(10) -0.0069(8)
Si5 0.0209(11) 0.0225(9) 0.0166(11) 0.0033(8) 0.0044(9) 0.0089(8)
Si6 0.0280(12) 0.0283(10) 0.0184(11) 0.0051(8) 0.0095(9) 0.0120(8)
N1 0.041(3) 0.079(4) 0.029(3) 0.012(3) 0.011(3) -0.018(3)
C1 0.009(3) 0.016(3) 0.015(4) -0.003(3) -0.001(3) 0.002(2)
C2 0.012(3) 0.015(3) 0.020(4) 0.006(3) 0.002(3) 0.002(3)
C3 0.016(4) 0.020(3) 0.013(4) 0.001(3) -0.003(3) -0.002(3)
C4 0.012(3) 0.019(3) 0.012(4) 0.008(3) -0.004(3) 0.003(3)
C5 0.019(4) 0.016(3) 0.007(3) 0.000(3) 0.002(3) 0.003(3)
C6 0.023(4) 0.036(4) 0.056(6) 0.019(4) 0.004(4) -0.006(3)
C7 0.010(3) 0.031(3) 0.041(5) -0.004(3) 0.006(3) -0.001(3)
C8 0.034(5) 0.026(4) 0.067(7) -0.015(4) 0.011(5) -0.010(3)
C9 0.046(5) 0.042(4) 0.030(5) 0.013(4) 0.025(4) 0.018(4)
C10 0.043(5) 0.049(4) 0.018(4) 0.004(4) -0.004(4) 0.002(4)
C11 0.069(6) 0.048(5) 0.016(5) -0.010(4) 0.007(4) -0.002(4)
C12 0.013(4) 0.063(5) 0.046(6) 0.006(4) 0.014(4) 0.016(4)
C13 0.021(4) 0.095(6) 0.027(5) 0.005(4) 0.002(4) -0.011(4)
C14 0.011(4) 0.070(5) 0.049(6) 0.018(4) 0.010(4) 0.007(4)
C15 0.011(3) 0.020(3) 0.014(4) 0.007(3) 0.003(3) 0.005(3)
C16 0.014(4) 0.020(3) 0.024(4) -0.002(3) 0.003(3) -0.001(3)
C17 0.014(4) 0.024(3) 0.009(4) 0.004(3) 0.002(3) 0.003(3)
C18 0.015(4) 0.021(3) 0.013(4) 0.009(3) 0.006(3) 0.006(3)
C19 0.009(3) 0.026(3) 0.016(4) 0.009(3) -0.002(3) -0.004(3)
C20 0.038(5) 0.034(4) 0.026(5) 0.004(3) -0.004(4) -0.019(3)
C21 0.045(5) 0.027(4) 0.029(5) -0.006(3) -0.002(4) -0.013(3)
C22 0.040(5) 0.026(4) 0.044(5) -0.001(3) 0.009(4) -0.006(3)
C23 0.041(5) 0.032(4) 0.026(5) 0.007(3) 0.009(4) 0.017(3)
C24 0.017(4) 0.041(4) 0.026(5) 0.003(3) 0.003(3) 0.007(3)
C25 0.031(4) 0.028(4) 0.022(4) 0.007(3) 0.007(4) 0.008(3)
C26 0.041(5) 0.030(4) 0.015(4) 0.008(3) 0.013(4) 0.012(3)
C27 0.048(5) 0.042(4) 0.019(4) -0.002(3) 0.010(4) 0.016(4)
C28 0.048(5) 0.042(4) 0.035(5) 0.014(4) 0.023(4) 0.020(4)
C29 0.047(2) 0.0395(17) 0.0287(19) 0.0010(13) 0.0006(17) -0.0088(16)
C30 0.047(2) 0.0395(17) 0.0287(19) 0.0010(13) 0.0006(17) -0.0088(16)
C31 0.047(2) 0.0395(17) 0.0287(19) 0.0010(13) 0.0006(17) -0.0088(16)
C32 0.047(2) 0.0395(17) 0.0287(19) 0.0010(13) 0.0006(17) -0.0088(16)
C33 0.047(2) 0.0395(17) 0.0287(19) 0.0010(13) 0.0006(17) -0.0088(16)
C34 0.047(2) 0.0395(17) 0.0287(19) 0.0010(13) 0.0006(17) -0.0088(16)
C35 0.071(6) 0.104(6) 0.060(6) 0.023(5) -0.014(5) -0.056(5)

loop_
_atom_type_symbol
_atom_type_description
_atom_type_scat_dispersion_real
_atom_type_scat_dispersion_imag
_atom_type_scat_source
C C 0.0033 0.0016 'International Tables Vol C Tables 4.2.6.8 and 6.1.1.4'
H H 0.0000 0.0000 'International Tables Vol C Tables 4.2.6.8 and 6.1.1.4'
I I -0.4742 1.8119 'International Tables Vol C Tables 4.2.6.8 and 6.1.1.4'
N N 0.0061 0.0033 'International Tables Vol C Tables 4.2.6.8 and 6.1.1.4'
Si Si 0.0817 0.0704 'International Tables Vol C Tables 4.2.6.8 and 6.1.1.4'
U U -9.6767 9.6646 'International Tables Vol C Tables 4.2.6.8 and 6.1.1.4'

loop_
_geom_angle_atom_site_label_1
_geom_angle_atom_site_label_2
_geom_angle_atom_site_label_3
_geom_angle
_geom_angle_site_symmetry_1
_geom_angle_site_symmetry_3
_geom_angle_publ_flag
N1 U1 I1 97.2(2) . . ?
N1 U1 C1 83.2(2) . . ?
N1 U1 C2 111.1(2) . . ?
N1 U1 C3 130.7(2) . . ?
N1 U1 C4 112.2(2) . . ?
N1 U1 C5 84.9(2) . . ?
N1 U1 C15 126.7(2) . . ?
N1 U1 C16 100.2(2) . . ?
N1 U1 C17 77.1(2) . . ?
N1 U1 C18 84.9(2) . . ?
N1 U1 C19 115.6(2) . . ?
C1 U1 I1 95.32(14) . . ?
C1 U1 C2 30.26(16) . . ?
C1 U1 C3 49.25(16) . . ?
C1 U1 C4 50.34(17) . . ?
C1 U1 C15 147.29(17) . . ?
C1 U1 C16 176.03(18) . . ?
C2 U1 I1 80.43(13) . . ?
C2 U1 C4 50.03(19) . . ?
C3 U1 I1 99.18(14) . . ?
C3 U1 C2 29.66(17) . . ?
C3 U1 C4 29.91(18) . . ?
C3 U1 C16 127.83(17) . . ?
C4 U1 I1 128.32(13) . . ?
C5 U1 I1 125.14(14) . . ?
C5 U1 C1 30.16(18) . . ?
C5 U1 C2 49.10(18) . . ?
C5 U1 C3 48.17(17) . . ?
C5 U1 C4 29.66(16) . . ?
C5 U1 C15 128.33(18) . . ?
C5 U1 C16 151.5(2) . . ?
C5 U1 C17 130.03(19) . . ?
C15 U1 I1 93.62(13) . . ?
C15 U1 C2 122.20(17) . . ?
C15 U1 C3 98.26(17) . . ?
C15 U1 C4 100.57(17) . . ?
C15 U1 C16 30.37(17) . . ?
C16 U1 I1 82.34(14) . . ?
C16 U1 C2 145.79(18) . . ?
C16 U1 C4 129.07(18) . . ?
C17 U1 I1 103.32(13) . . ?
C17 U1 C1 154.29(18) . . ?
C17 U1 C2 170.77(18) . . ?
C17 U1 C3 141.31(19) . . ?
C17 U1 C4 123.63(19) . . ?
C17 U1 C15 49.65(18) . . ?
C17 U1 C16 29.63(18) . . ?
C18 U1 I1 132.19(12) . . ?
C18 U1 C1 132.11(18) . . ?
C18 U1 C2 143.00(18) . . ?
C18 U1 C3 115.33(19) . . ?
C18 U1 C4 93.28(18) . . ?
C18 U1 C5 102.66(18) . . ?
C18 U1 C15 51.34(18) . . ?
C18 U1 C16 50.65(18) . . ?
C18 U1 C17 30.49(17) . . ?
C19 U1 I1 124.06(13) . . ?
C19 U1 C1 130.64(18) . . ?
C19 U1 C2 121.78(18) . . ?
C19 U1 C3 92.18(18) . . ?
C19 U1 C4 80.65(18) . . ?
C19 U1 C5 102.86(19) . . ?
C19 U1 C15 30.43(18) . . ?
C19 U1 C16 49.57(18) . . ?
C19 U1 C17 49.13(18) . . ?
C19 U1 C18 30.75(17) . . ?
C6 Si1 C1 109.0(3) . . ?
C7 Si1 C1 113.3(3) . . ?
C7 Si1 C6 109.7(3) . . ?
C7 Si1 C8 109.5(3) . . ?
C8 Si1 C1 108.1(3) . . ?
C8 Si1 C6 107.0(4) . . ?
C9 Si2 C2 118.5(3) . . ?
C9 Si2 C10 108.5(3) . . ?
C9 Si2 C11 108.3(4) . . ?
C10 Si2 C2 103.6(3) . . ?
C10 Si2 C11 107.7(3) . . ?
C11 Si2 C2 109.8(3) . . ?
C12 Si3 C4 106.9(3) . . ?
C13 Si3 C4 106.1(3) . . ?
C13 Si3 C12 109.2(4) . . ?
C14 Si3 C4 118.7(3) . . ?
C14 Si3 C12 108.2(4) . . ?
C14 Si3 C13 107.4(4) . . ?
C20 Si4 C15 108.7(3) . . ?
C20 Si4 C22 108.8(3) . . ?
C21 Si4 C15 114.3(3) . . ?
C21 Si4 C20 106.9(3) . . ?
C21 Si4 C22 109.9(3) . . ?
C22 Si4 C15 108.1(3) . . ?
C23 Si5 C16 116.9(3) . . ?
C23 Si5 C25 108.1(3) . . ?
C24 Si5 C16 109.9(3) . . ?
C24 Si5 C23 108.8(3) . . ?
C24 Si5 C25 108.4(3) . . ?
C25 Si5 C16 104.4(3) . . ?
C26 Si6 C18 113.0(3) . . ?
C27 Si6 C18 107.4(3) . . ?
C27 Si6 C26 109.3(3) . . ?
C27 Si6 C28 109.3(4) . . ?
C28 Si6 C18 109.7(3) . . ?
C28 Si6 C26 108.1(3) . . ?
C29 N1 U1 155.6(6) . . ?
Si1 C1 U1 120.2(3) . . ?
C2 C1 U1 76.5(3) . . ?
C2 C1 Si1 131.1(5) . . ?
C5 C1 U1 74.4(3) . . ?
C5 C1 Si1 122.4(4) . . ?
C5 C1 C2 106.1(5) . . ?
Si2 C2 U1 135.2(3) . . ?
C1 C2 U1 73.2(3) . . ?
C1 C2 Si2 131.6(5) . . ?
C3 C2 U1 73.9(3) . . ?
C3 C2 Si2 118.2(4) . . ?
C3 C2 C1 106.3(6) . . ?
U1 C3 H3 114.1 . . ?
C2 C3 U1 76.4(3) . . ?
C2 C3 H3 124.0 . . ?
C2 C3 C4 112.0(5) . . ?
C4 C3 U1 77.2(3) . . ?
C4 C3 H3 124.0 . . ?
Si3 C4 U1 141.6(3) . . ?
C3 C4 U1 72.9(3) . . ?
C3 C4 Si3 123.3(4) . . ?
C5 C4 U1 72.0(3) . . ?
C5 C4 Si3 126.7(5) . . ?
C5 C4 C3 103.1(6) . . ?
U1 C5 H5 114.0 . . ?
C1 C5 U1 75.5(3) . . ?
C1 C5 H5 123.8 . . ?
C4 C5 U1 78.3(3) . . ?
C4 C5 C1 112.4(5) . . ?
C4 C5 H5 123.8 . . ?
Si1 C6 H6A 109.5 . . ?
Si1 C6 H6B 109.5 . . ?
Si1 C6 H6C 109.5 . . ?
H6A C6 H6B 109.5 . . ?
H6A C6 H6C 109.5 . . ?
H6B C6 H6C 109.5 . . ?
Si1 C7 H7A 109.5 . . ?
Si1 C7 H7B 109.5 . . ?
Si1 C7 H7C 109.5 . . ?
H7A C7 H7B 109.5 . . ?
H7A C7 H7C 109.5 . . ?
H7B C7 H7C 109.5 . . ?
Si1 C8 H8A 109.5 . . ?
Si1 C8 H8B 109.5 . . ?
Si1 C8 H8C 109.5 . . ?
H8A C8 H8B 109.5 . . ?
H8A C8 H8C 109.5 . . ?
H8B C8 H8C 109.5 . . ?
Si2 C9 H9A 109.5 . . ?
Si2 C9 H9B 109.5 . . ?
Si2 C9 H9C 109.5 . . ?
H9A C9 H9B 109.5 . . ?
H9A C9 H9C 109.5 . . ?
H9B C9 H9C 109.5 . . ?
Si2 C10 H10A 109.5 . . ?
Si2 C10 H10B 109.5 . . ?
Si2 C10 H10C 109.5 . . ?
H10A C10 H10B 109.5 . . ?
H10A C10 H10C 109.5 . . ?
H10B C10 H10C 109.5 . . ?
Si2 C11 H11A 109.5 . . ?
Si2 C11 H11B 109.5 . . ?
Si2 C11 H11C 109.5 . . ?
H11A C11 H11B 109.5 . . ?
H11A C11 H11C 109.5 . . ?
H11B C11 H11C 109.5 . . ?
Si3 C12 H12A 109.5 . . ?
Si3 C12 H12B 109.5 . . ?
Si3 C12 H12C 109.5 . . ?
H12A C12 H12B 109.5 . . ?
H12A C12 H12C 109.5 . . ?
H12B C12 H12C 109.5 . . ?
Si3 C13 H13A 109.5 . . ?
Si3 C13 H13B 109.5 . . ?
Si3 C13 H13C 109.5 . . ?
H13A C13 H13B 109.5 . . ?
H13A C13 H13C 109.5 . . ?
H13B C13 H13C 109.5 . . ?
Si3 C14 H14A 109.5 . . ?
Si3 C14 H14B 109.5 . . ?
Si3 C14 H14C 109.5 . . ?
H14A C14 H14B 109.5 . . ?
H14A C14 H14C 109.5 . . ?
H14B C14 H14C 109.5 . . ?
Si4 C15 U1 123.3(3) . . ?
C16 C15 U1 76.1(3) . . ?
C16 C15 Si4 131.3(5) . . ?
C19 C15 U1 72.9(3) . . ?
C19 C15 Si4 122.0(4) . . ?
C19 C15 C16 105.9(5) . . ?
Si5 C16 U1 132.3(3) . . ?
C15 C16 U1 73.6(3) . . ?
C15 C16 Si5 132.2(4) . . ?
C17 C16 U1 73.6(3) . . ?
C17 C16 Si5 117.9(5) . . ?
C17 C16 C15 107.3(5) . . ?
U1 C17 H17 116.5 . . ?
C16 C17 U1 76.8(4) . . ?
C16 C17 H17 124.2 . . ?
C16 C17 C18 111.5(5) . . ?
C18 C17 U1 74.2(3) . . ?
C18 C17 H17 124.2 . . ?
Si6 C18 U1 125.0(3) . . ?
C17 C18 U1 75.3(4) . . ?
C17 C18 Si6 124.0(5) . . ?
C17 C18 C19 103.7(5) . . ?
C19 C18 U1 73.6(4) . . ?
C19 C18 Si6 131.1(5) . . ?
U1 C19 H19 115.1 . . ?
C15 C19 U1 76.7(4) . . ?
C15 C19 C18 111.5(5) . . ?
C15 C19 H19 124.2 . . ?
C18 C19 U1 75.7(3) . . ?
C18 C19 H19 124.2 . . ?
Si4 C20 H20A 109.5 . . ?
Si4 C20 H20B 109.5 . . ?
Si4 C20 H20C 109.5 . . ?
H20A C20 H20B 109.5 . . ?
H20A C20 H20C 109.5 . . ?
H20B C20 H20C 109.5 . . ?
Si4 C21 H21A 109.5 . . ?
Si4 C21 H21B 109.5 . . ?
Si4 C21 H21C 109.5 . . ?
H21A C21 H21B 109.5 . . ?
H21A C21 H21C 109.5 . . ?
H21B C21 H21C 109.5 . . ?
Si4 C22 H22A 109.5 . . ?
Si4 C22 H22B 109.5 . . ?
Si4 C22 H22C 109.5 . . ?
H22A C22 H22B 109.5 . . ?
H22A C22 H22C 109.5 . . ?
H22B C22 H22C 109.5 . . ?
Si5 C23 H23A 109.5 . . ?
Si5 C23 H23B 109.5 . . ?
Si5 C23 H23C 109.5 . . ?
H23A C23 H23B 109.5 . . ?
H23A C23 H23C 109.5 . . ?
H23B C23 H23C 109.5 . . ?
Si5 C24 H24A 109.5 . . ?
Si5 C24 H24B 109.5 . . ?
Si5 C24 H24C 109.5 . . ?
H24A C24 H24B 109.5 . . ?
H24A C24 H24C 109.5 . . ?
H24B C24 H24C 109.5 . . ?
Si5 C25 H25A 109.5 . . ?
Si5 C25 H25B 109.5 . . ?
Si5 C25 H25C 109.5 . . ?
H25A C25 H25B 109.5 . . ?
H25A C25 H25C 109.5 . . ?
H25B C25 H25C 109.5 . . ?
Si6 C26 H26A 109.5 . . ?
Si6 C26 H26B 109.5 . . ?
Si6 C26 H26C 109.5 . . ?
H26A C26 H26B 109.5 . . ?
H26A C26 H26C 109.5 . . ?
H26B C26 H26C 109.5 . . ?
Si6 C27 H27A 109.5 . . ?
Si6 C27 H27B 109.5 . . ?
Si6 C27 H27C 109.5 . . ?
H27A C27 H27B 109.5 . . ?
H27A C27 H27C 109.5 . . ?
H27B C27 H27C 109.5 . . ?
Si6 C28 H28A 109.5 . . ?
Si6 C28 H28B 109.5 . . ?
Si6 C28 H28C 109.5 . . ?
H28A C28 H28B 109.5 . . ?
H28A C28 H28C 109.5 . . ?
H28B C28 H28C 109.5 . . ?
N1 C29 C30 117.7(7) . . ?
N1 C29 C34 129.0(9) . . ?
C34 C29 C30 113.3(7) . . ?
C29 C30 H30 119.0 . . ?
C31 C30 C29 122.1(7) . . ?
C31 C30 H30 119.0 . . ?
C30 C31 H31 119.3 . . ?
C32 C31 C30 121.3(8) . . ?
C32 C31 H31 119.3 . . ?
C31 C32 C35 121.0(8) . . ?
C33 C32 C31 117.5(8) . . ?
C33 C32 C35 121.5(8) . . ?
C32 C33 H33 118.9 . . ?
C32 C33 C34 122.3(8) . . ?
C34 C33 H33 118.9 . . ?
C29 C34 C33 123.6(8) . . ?
C29 C34 H34 118.2 . . ?
C33 C34 H34 118.2 . . ?
C32 C35 H35A 109.5 . . ?
C32 C35 H35B 109.5 . . ?
C32 C35 H35C 109.5 . . ?
H35A C35 H35B 109.5 . . ?
H35A C35 H35C 109.5 . . ?
H35B C35 H35C 109.5 . . ?

loop_
_geom_bond_atom_site_label_1
_geom_bond_atom_site_label_2
_geom_bond_distance
_geom_bond_site_symmetry_2
_geom_bond_publ_flag
U1 I1 2.9777(5) . ?
U1 N1 2.066(7) . ?
U1 C1 2.734(6) . ?
U1 C2 2.778(6) . ?
U1 C3 2.745(6) . ?
U1 C4 2.801(6) . ?
U1 C5 2.720(5) . ?
U1 C15 2.740(6) . ?
U1 C16 2.773(6) . ?
U1 C17 2.733(6) . ?
U1 C18 2.718(6) . ?
U1 C19 2.690(6) . ?
Si1 C1 1.889(6) . ?
Si1 C6 1.870(7) . ?
Si1 C7 1.863(6) . ?
Si1 C8 1.868(7) . ?
Si2 C2 1.877(7) . ?
Si2 C9 1.857(7) . ?
Si2 C10 1.871(7) . ?
Si2 C11 1.873(7) . ?
Si3 C4 1.881(7) . ?
Si3 C12 1.864(7) . ?
Si3 C13 1.859(7) . ?
Si3 C14 1.848(7) . ?
Si4 C15 1.875(6) . ?
Si4 C20 1.861(7) . ?
Si4 C21 1.859(8) . ?
Si4 C22 1.874(6) . ?
Si5 C16 1.895(6) . ?
Si5 C23 1.871(7) . ?
Si5 C24 1.862(6) . ?
Si5 C25 1.876(7) . ?
Si6 C18 1.881(6) . ?
Si6 C26 1.878(6) . ?
Si6 C27 1.862(7) . ?
Si6 C28 1.871(8) . ?
N1 C29 1.313(9) . ?
C1 C2 1.439(8) . ?
C1 C5 1.419(9) . ?
C2 C3 1.414(8) . ?
C3 H3 0.9300 . ?
C3 C4 1.432(9) . ?
C4 C5 1.415(8) . ?
C5 H5 0.9300 . ?
C6 H6A 0.9600 . ?
C6 H6B 0.9600 . ?
C6 H6C 0.9600 . ?
C7 H7A 0.9600 . ?
C7 H7B 0.9600 . ?
C7 H7C 0.9600 . ?
C8 H8A 0.9600 . ?
C8 H8B 0.9600 . ?
C8 H8C 0.9600 . ?
C9 H9A 0.9600 . ?
C9 H9B 0.9600 . ?
C9 H9C 0.9600 . ?
C10 H10A 0.9600 . ?
C10 H10B 0.9600 . ?
C10 H10C 0.9600 . ?
C11 H11A 0.9600 . ?
C11 H11B 0.9600 . ?
C11 H11C 0.9600 . ?
C12 H12A 0.9600 . ?
C12 H12B 0.9600 . ?
C12 H12C 0.9600 . ?
C13 H13A 0.9600 . ?
C13 H13B 0.9600 . ?
C13 H13C 0.9600 . ?
C14 H14A 0.9600 . ?
C14 H14B 0.9600 . ?
C14 H14C 0.9600 . ?
C15 C16 1.444(8) . ?
C15 C19 1.426(8) . ?
C16 C17 1.408(8) . ?
C17 H17 0.9300 . ?
C17 C18 1.433(8) . ?
C18 C19 1.434(8) . ?
C19 H19 0.9300 . ?
C20 H20A 0.9600 . ?
C20 H20B 0.9600 . ?
C20 H20C 0.9600 . ?
C21 H21A 0.9600 . ?
C21 H21B 0.9600 . ?
C21 H21C 0.9600 . ?
C22 H22A 0.9600 . ?
C22 H22B 0.9600 . ?
C22 H22C 0.9600 . ?
C23 H23A 0.9600 . ?
C23 H23B 0.9600 . ?
C23 H23C 0.9600 . ?
C24 H24A 0.9600 . ?
C24 H24B 0.9600 . ?
C24 H24C 0.9600 . ?
C25 H25A 0.9600 . ?
C25 H25B 0.9600 . ?
C25 H25C 0.9600 . ?
C26 H26A 0.9600 . ?
C26 H26B 0.9600 . ?
C26 H26C 0.9600 . ?
C27 H27A 0.9600 . ?
C27 H27B 0.9600 . ?
C27 H27C 0.9600 . ?
C28 H28A 0.9600 . ?
C28 H28B 0.9600 . ?
C28 H28C 0.9600 . ?
C29 C30 1.462(11) . ?
C29 C34 1.360(10) . ?
C30 H30 0.9300 . ?
C30 C31 1.387(9) . ?
C31 H31 0.9300 . ?
C31 C32 1.365(10) . ?
C32 C33 1.364(11) . ?
C32 C35 1.515(10) . ?
C33 H33 0.9300 . ?
C33 C34 1.393(10) . ?
C34 H34 0.9300 . ?
C35 H35A 0.9600 . ?
C35 H35B 0.9600 . ?
C35 H35C 0.9600 . ?
